data_7036978
loop_
_publ_author_name
'Binder, Justin F.'
'Corrente, Andrea M.'
'Macdonald, Charles L. B.'

_publ_section_title
;
 A simple route to phosphamethine cyanines from S,N-heterocyclic carbenes.
;
_journal_issue 5
_journal_name_full 'Dalton transactions (Cambridge, England : 2003)'
_journal_page_first 2138
_journal_page_last 2147
_journal_paper_doi 10.1039/c5dt03019f
_journal_volume 45
_journal_year 2016
_chemical_formula_moiety 'C8 H14 N S, I'
_chemical_formula_sum 'C8 H14 I N S'
_chemical_formula_weight 283.16
_chemical_name_systematic
;
 ?
;
_space_group_crystal_system orthorhombic
_space_group_IT_number 62
_space_group_name_Hall '-P 2ac 2n'
_space_group_name_H-M_alt 'P n m a'
_symmetry_space_group_name_Hall '-P 2ac 2n'
_symmetry_space_group_name_H-M 'P n m a'
_atom_sites_solution_hydrogens mixed
_atom_sites_solution_primary direct
_atom_sites_solution_secondary difmap
_audit_creation_method SHELXL-2014/7
_audit_update_record
;
2015-07-20 deposited with the CCDC.
2015-10-28 downloaded from the CCDC.
;
_cell_angle_alpha 90
_cell_angle_beta 90
_cell_angle_gamma 90
_cell_formula_units_Z 4
_cell_length_a 12.0281(14)
_cell_length_b 7.7753(9)
_cell_length_c 11.5619(13)
_cell_measurement_reflns_used 7067
_cell_measurement_temperature 173(2)
_cell_measurement_theta_max 28.20
_cell_measurement_theta_min 2.44
_cell_volume 1081.3(2)
_computing_cell_refinement 'Bruker SMART'
_computing_data_collection 'Bruker SMART'
_computing_data_reduction 'Bruker SAINT'
_computing_molecular_graphics 'Bruker SHELXTL'
_computing_publication_material 'Bruker SHELXTL'
_computing_structure_refinement 'SHELXL-2014/7 (Sheldrick, 2014)'
_computing_structure_solution 'Bruker SHELXTL'
_diffrn_ambient_temperature 173(2)
_diffrn_measured_fraction_theta_full 1.000
_diffrn_measured_fraction_theta_max 0.968
_diffrn_measurement_device_type 'CCD area detector'
_diffrn_measurement_method 'phi and omega scans'
_diffrn_radiation_type MoK\a
_diffrn_radiation_wavelength 0.71073
_diffrn_reflns_av_R_equivalents 0.0274
_diffrn_reflns_av_unetI/netI 0.0163
_diffrn_reflns_laue_measured_fraction_full 1.000
_diffrn_reflns_laue_measured_fraction_max 0.968
_diffrn_reflns_limit_h_max 15
_diffrn_reflns_limit_h_min -15
_diffrn_reflns_limit_k_max 10
_diffrn_reflns_limit_k_min -10
_diffrn_reflns_limit_l_max 15
_diffrn_reflns_limit_l_min -15
_diffrn_reflns_number 11622
_diffrn_reflns_point_group_measured_fraction_full 1.000
_diffrn_reflns_point_group_measured_fraction_max 0.968
_diffrn_reflns_theta_full 25.242
_diffrn_reflns_theta_max 28.234
_diffrn_reflns_theta_min 2.443
_exptl_absorpt_coefficient_mu 3.101
_exptl_absorpt_correction_T_max 0.538
_exptl_absorpt_correction_T_min 0.447
_exptl_absorpt_correction_type multi-scan
_exptl_absorpt_process_details 'SADABS; Bruker, 2001'
_exptl_crystal_colour colourless
_exptl_crystal_density_diffrn 1.739
_exptl_crystal_density_method 'not measured'
_exptl_crystal_description block
_exptl_crystal_F_000 552
_exptl_crystal_size_max 0.40
_exptl_crystal_size_mid 0.40
_exptl_crystal_size_min 0.20
_refine_diff_density_max 0.662
_refine_diff_density_min -0.458
_refine_diff_density_rms 0.095
_refine_ls_extinction_method none
_refine_ls_goodness_of_fit_ref 1.115
_refine_ls_hydrogen_treatment mixed
_refine_ls_matrix_type full
_refine_ls_number_parameters 73
_refine_ls_number_reflns 1386
_refine_ls_number_restraints 0
_refine_ls_restrained_S_all 1.115
_refine_ls_R_factor_all 0.0291
_refine_ls_R_factor_gt 0.0254
_refine_ls_shift/su_max 0.001
_refine_ls_shift/su_mean 0.000
_refine_ls_structure_factor_coef Fsqd
_refine_ls_weighting_details 'w=1/[\s^2^(Fo^2^)+(0.0220P)^2^+1.0142P] where P=(Fo^2^+2Fc^2^)/3'
_refine_ls_weighting_scheme calc
_refine_ls_wR_factor_gt 0.0521
_refine_ls_wR_factor_ref 0.0539
_reflns_Friedel_coverage 0.000
_reflns_number_gt 1261
_reflns_number_total 1386
_reflns_threshold_expression 'I > 2\s(I)'
_cod_data_source_file c5dt03019f2.cif
_cod_data_source_block shelx
_cod_depositor_comments 'Adding full bibliography for 7036976--7036983.cif.'
_cod_database_code 7036978
_shelx_shelxl_version_number 2014/7
_shelx_space_group_comment
;
The symmetry employed for this shelxl refinement is uniquely defined
by the following loop, which should always be used as a source of
symmetry information in preference to the above space-group names.
They are only intended as comments.
;

loop_
_space_group_symop_operation_xyz
'x, y, z'
'-x+1/2, -y, z+1/2'
'x+1/2, -y+1/2, -z+1/2'
'-x, y+1/2, -z'
'-x, -y, -z'
'x-1/2, y, -z-1/2'
'-x-1/2, y-1/2, z-1/2'
'x, -y-1/2, z'

loop_
_atom_site_label
_atom_site_type_symbol
_atom_site_fract_x
_atom_site_fract_y
_atom_site_fract_z
_atom_site_U_iso_or_equiv
_atom_site_adp_type
_atom_site_occupancy
_atom_site_site_symmetry_order
_atom_site_calc_flag
_atom_site_refinement_flags_posn
_atom_site_refinement_flags_adp
_atom_site_refinement_flags_occupancy
C1 C 0.2031(3) 0.2500 0.6331(3) 0.0414(10) Uani 1 2 d S T P
N N 0.2741(2) 0.2500 0.5467(2) 0.0292(6) Uani 1 2 d S T P
S S 0.07033(7) 0.2500 0.58936(8) 0.0402(2) Uani 1 2 d S T P
C3 C 0.2230(3) 0.2500 0.4383(3) 0.0246(6) Uani 1 2 d S T P
C4 C 0.1110(3) 0.2500 0.4467(3) 0.0262(7) Uani 1 2 d S T P
C20 C 0.3967(3) 0.2500 0.5680(3) 0.0325(8) Uani 1 2 d S T P
C21 C 0.4293(2) 0.0887(4) 0.6325(2) 0.0397(6) Uani 1 1 d . . .
H21A H 0.3979 0.0920 0.7106 0.059 Uiso 1 1 calc R U .
H21B H 0.5106 0.0817 0.6374 0.059 Uiso 1 1 calc R U .
H21C H 0.4008 -0.0122 0.5913 0.059 Uiso 1 1 calc R U .
C31 C 0.2911(3) 0.2500 0.3312(3) 0.0356(8) Uani 1 2 d S T P
H31A H 0.3319 0.1412 0.3253 0.053 Uiso 0.5 1 calc R U P
H31B H 0.3440 0.3458 0.3337 0.053 Uiso 0.5 1 calc R U P
H31C H 0.2424 0.2630 0.2638 0.053 Uiso 0.5 1 calc R U P
C41 C 0.0265(3) 0.2500 0.3525(3) 0.0345(8) Uani 1 2 d S T P
H41A H 0.0603 0.2069 0.2810 0.052 Uiso 0.5 1 calc R U P
H41B H -0.0006 0.3675 0.3402 0.052 Uiso 0.5 1 calc R U P
H41C H -0.0359 0.1756 0.3744 0.052 Uiso 0.5 1 calc R U P
H20 H 0.433(3) 0.2500 0.487(4) 0.041(11) Uiso 1 2 d S . P
H1 H 0.221(3) 0.2500 0.707(4) 0.040(12) Uiso 1 2 d S . P
I I 0.26044(2) 0.2500 0.95317(2) 0.03314(9) Uani 1 2 d S T P

loop_
_atom_site_aniso_label
_atom_site_aniso_U_11
_atom_site_aniso_U_22
_atom_site_aniso_U_33
_atom_site_aniso_U_23
_atom_site_aniso_U_13
_atom_site_aniso_U_12
C1 0.0272(17) 0.074(3) 0.0229(18) 0.000 -0.0006(14) 0.000
N 0.0227(13) 0.0417(17) 0.0231(14) 0.000 -0.0002(11) 0.000
S 0.0241(4) 0.0710(7) 0.0255(4) 0.000 0.0022(3) 0.000
C3 0.0284(15) 0.0260(16) 0.0193(16) 0.000 -0.0005(12) 0.000
C4 0.0297(16) 0.0260(16) 0.0227(15) 0.000 -0.0016(13) 0.000
C20 0.0212(16) 0.050(2) 0.0265(18) 0.000 -0.0007(13) 0.000
C21 0.0319(13) 0.0374(15) 0.0497(16) -0.0043(13) -0.0067(11) 0.0043(11)
C31 0.0321(17) 0.052(2) 0.0226(17) 0.000 0.0039(14) 0.000
C41 0.0295(17) 0.044(2) 0.0305(18) 0.000 -0.0055(14) 0.000
I 0.02986(13) 0.04051(15) 0.02904(13) 0.000 0.00054(9) 0.000

loop_
_atom_type_symbol
_atom_type_description
_atom_type_scat_dispersion_real
_atom_type_scat_dispersion_imag
_atom_type_scat_source
C C 0.0033 0.0016 'International Tables Vol C Tables 4.2.6.8 and 6.1.1.4'
H H 0.0000 0.0000 'International Tables Vol C Tables 4.2.6.8 and 6.1.1.4'
N N 0.0061 0.0033 'International Tables Vol C Tables 4.2.6.8 and 6.1.1.4'
S S 0.1246 0.1234 'International Tables Vol C Tables 4.2.6.8 and 6.1.1.4'
I I -0.4742 1.8119 'International Tables Vol C Tables 4.2.6.8 and 6.1.1.4'

loop_
_geom_angle_atom_site_label_1
_geom_angle_atom_site_label_2
_geom_angle_atom_site_label_3
_geom_angle
_geom_angle_site_symmetry_1
_geom_angle_site_symmetry_3
N C1 S 113.0(3) . .
N C1 H1 125(3) . .
S C1 H1 122(3) . .
C1 N C3 113.3(3) . .
C1 N C20 121.1(3) . .
C3 N C20 125.6(3) . .
C1 S C4 91.04(18) . .
C4 C3 N 112.0(3) . .
C4 C3 C31 127.6(3) . .
N C3 C31 120.4(3) . .
C3 C4 C41 128.9(3) . .
C3 C4 S 110.6(2) . .
C41 C4 S 120.4(3) . .
N C20 C21 109.72(18) . .
N C20 C21 109.72(18) . 8_565
C21 C20 C21 112.2(3) . 8_565
N C20 H20 106(2) . .
C21 C20 H20 109.7(11) . .
C21 C20 H20 109.7(11) 8_565 .
C20 C21 H21A 109.5 . .
C20 C21 H21B 109.5 . .
H21A C21 H21B 109.5 . .
C20 C21 H21C 109.5 . .
H21A C21 H21C 109.5 . .
H21B C21 H21C 109.5 . .
C3 C31 H31A 109.5 . .
C3 C31 H31B 109.5 . .
H31A C31 H31B 109.5 . .
C3 C31 H31C 109.5 . .
H31A C31 H31C 109.5 . .
H31B C31 H31C 109.5 . .
C4 C41 H41A 109.5 . .
C4 C41 H41B 109.5 . .
H41A C41 H41B 109.5 . .
C4 C41 H41C 109.5 . .
H41A C41 H41C 109.5 . .
H41B C41 H41C 109.5 . .

loop_
_geom_bond_atom_site_label_1
_geom_bond_atom_site_label_2
_geom_bond_distance
_geom_bond_site_symmetry_2
C1 N 1.314(5) .
C1 S 1.675(4) .
C1 H1 0.88(4) .
N C3 1.396(4) .
N C20 1.495(4) .
S C4 1.720(3) .
C3 C4 1.350(5) .
C3 C31 1.485(4) .
C4 C41 1.490(4) .
C20 C21 1.511(3) .
C20 C21 1.511(3) 8_565
C20 H20 1.03(4) .
C21 H21A 0.9800 .
C21 H21B 0.9800 .
C21 H21C 0.9800 .
C31 H31A 0.9800 .
C31 H31B 0.9800 .
C31 H31C 0.9800 .
C41 H41A 0.9800 .
C41 H41B 0.9800 .
C41 H41C 0.9800 .
